data_4341189
loop_
_publ_author_name
'B\"uy\"ukyazi, Mehtap'
'Hegemann, Corinna'
'Lehnen, Thomas'
'Tyrra, Wieland'
'Mathur, Sanjay'

_publ_section_title
;
 Molecular Co(II) and Co(III) Heteroarylalkenolates as Efficient
 Precursors for Chemical Vapor Deposition of Co3O4 Nanowires.
;
_journal_issue 20
_journal_name_full 'Inorganic chemistry'
_journal_page_first 10928
_journal_page_last 10936
_journal_paper_doi 10.1021/ic501157e
_journal_volume 53
_journal_year 2014
_chemical_formula_moiety 'C24 H15 Co F9 N3 O3'
_chemical_formula_sum 'C24 H15 Co F9 N3 O3'
_chemical_formula_weight 623.32
_chemical_name_systematic
; 
 ? 
;
_space_group_IT_number 14
_symmetry_cell_setting monoclinic
_symmetry_space_group_name_Hall '-P 2ybc'
_symmetry_space_group_name_H-M 'P 1 21/c 1'
_atom_sites_solution_hydrogens geom
_atom_sites_solution_primary direct
_atom_sites_solution_secondary difmap
_audit_creation_method SHELXL-97
_cell_angle_alpha 90.00
_cell_angle_beta 105.115(15)
_cell_angle_gamma 90.00
_cell_formula_units_Z 4
_cell_length_a 8.7713(11)
_cell_length_b 13.9009(13)
_cell_length_c 21.119(4)
_cell_measurement_reflns_used 1375
_cell_measurement_temperature 293(2)
_cell_measurement_theta_max 28.15
_cell_measurement_theta_min 2.48
_cell_volume 2485.9(6)
_computing_cell_refinement 'X-Area (Stoe & Cie, 2001)'
_computing_data_collection 'X-Area (Stoe & Cie, 2001)'
_computing_data_reduction 'X-Area (Stoe & Cie, 2001)'
_computing_structure_refinement 'SHELXL-97 (Sheldrick, 1997)'
_computing_structure_solution 'SHELXS-97 (Sheldrick, 1990)'
_diffrn_ambient_temperature 293(2)
_diffrn_detector_area_resol_mean 'not measured'
_diffrn_measured_fraction_theta_full 0.911
_diffrn_measured_fraction_theta_max 0.911
_diffrn_measurement_device_type 'IPDS I (Stoe & Cie)'
_diffrn_measurement_method '\f scans'
_diffrn_radiation_monochromator graphite
_diffrn_radiation_source 'fine-focus sealed tube'
_diffrn_radiation_type MoK\a
_diffrn_radiation_wavelength 0.71073
_diffrn_reflns_av_R_equivalents 0.0661
_diffrn_reflns_av_sigmaI/netI 0.0484
_diffrn_reflns_limit_h_max 10
_diffrn_reflns_limit_h_min -10
_diffrn_reflns_limit_k_max 18
_diffrn_reflns_limit_k_min -18
_diffrn_reflns_limit_l_max 27
_diffrn_reflns_limit_l_min -27
_diffrn_reflns_number 41640
_diffrn_reflns_theta_full 28.15
_diffrn_reflns_theta_max 28.15
_diffrn_reflns_theta_min 2.48
_diffrn_standards_decay_% 'not measured'
_diffrn_standards_interval_count 'not measured'
_diffrn_standards_interval_time 'not measured'
_diffrn_standards_number 'not measured'
_exptl_absorpt_coefficient_mu 0.791
_exptl_absorpt_correction_T_max 0.9178
_exptl_absorpt_correction_T_min 0.8334
_exptl_absorpt_correction_type numerical
_exptl_absorpt_process_details
;
The absorption correction (X-RED; Stoe & Cie, 2001)
was performed after optimizing the crystal shape
using X-SHAPE (Stoe & Cie, 1999).
;
_exptl_crystal_colour green
_exptl_crystal_density_diffrn 1.665
_exptl_crystal_density_meas ?
_exptl_crystal_density_method 'not measured'
_exptl_crystal_description brick
_exptl_crystal_F_000 1248
_exptl_crystal_size_max 0.37
_exptl_crystal_size_mid 0.36
_exptl_crystal_size_min 0.31
_refine_diff_density_max 0.774
_refine_diff_density_min -0.561
_refine_diff_density_rms 0.181
_refine_ls_extinction_coef 'not measured'
_refine_ls_extinction_method none
_refine_ls_goodness_of_fit_ref 0.941
_refine_ls_hydrogen_treatment constr
_refine_ls_matrix_type full
_refine_ls_number_parameters 361
_refine_ls_number_reflns 5553
_refine_ls_number_restraints 0
_refine_ls_restrained_S_all 0.941
_refine_ls_R_factor_all 0.0786
_refine_ls_R_factor_gt 0.0474
_refine_ls_shift/su_max 0.002
_refine_ls_shift/su_mean 0.000
_refine_ls_structure_factor_coef Fsqd
_refine_ls_weighting_details 'calc w=1/[\s^2^(Fo^2^)+(0.0856P)^2^+0.0000P] where P=(Fo^2^+2Fc^2^)/3'
_refine_ls_weighting_scheme calc
_refine_ls_wR_factor_gt 0.1199
_refine_ls_wR_factor_ref 0.1318
_reflns_number_gt 3635
_reflns_number_total 5553
_reflns_threshold_expression >2sigma(I)
_cod_data_source_file ic501157e_si_002.cif
_cod_data_source_block 2
_cod_depositor_comments
;Adding full bibliography for 4341188--4341189.cif.

The following automatic conversions were performed:

'_exptl_crystal_density_meas' value 'not measured' was changed to '?'
- the value is perceived as not measured.

Automatic conversion script
Id: cif_fix_values 3008 2015-01-20 13:52:24Z robertas 
;
_cod_original_sg_symbol_H-M 'P 21/c'
_cod_database_code 4341189

loop_
_symmetry_equiv_pos_as_xyz
'x, y, z'
'-x, y+1/2, -z+1/2'
'-x, -y, -z'
'x, -y-1/2, z-1/2'

loop_
_atom_site_label
_atom_site_type_symbol
_atom_site_fract_x
_atom_site_fract_y
_atom_site_fract_z
_atom_site_U_iso_or_equiv
_atom_site_adp_type
_atom_site_occupancy
_atom_site_symmetry_multiplicity
_atom_site_calc_flag
_atom_site_refinement_flags
Co1 Co 0.48881(5) 0.18948(3) 0.643788(17) 0.03219(13) Uani 1 1 d .
F1 F 0.0040(4) 0.3391(3) 0.48034(13) 0.1148(12) Uani 1 1 d .
F2 F 0.0813(4) 0.20458(19) 0.45686(13) 0.0985(10) Uani 1 1 d .
F3 F 0.2188(3) 0.3248(2) 0.45310(12) 0.0966(9) Uani 1 1 d .
F4 F 0.1295(5) -0.0566(3) 0.61857(16) 0.1505(19) Uani 1 1 d .
F5 F 0.0470(4) 0.0535(3) 0.6622(2) 0.1495(16) Uani 1 1 d .
F6 F 0.1436(4) -0.0623(3) 0.71863(15) 0.1432(17) Uani 1 1 d .
F7 F 0.5564(3) 0.48045(16) 0.58659(14) 0.0831(7) Uani 1 1 d .
F8 F 0.7382(4) 0.45547(16) 0.53859(13) 0.0900(9) Uani 1 1 d .
F9 F 0.7912(3) 0.46538(16) 0.64303(12) 0.0816(7) Uani 1 1 d .
O1 O 0.3600(2) 0.23597(15) 0.56355(9) 0.0409(5) Uani 1 1 d .
O2 O 0.3367(2) 0.09109(14) 0.63507(9) 0.0369(4) Uani 1 1 d .
O3 O 0.6162(3) 0.30062(14) 0.64788(10) 0.0425(5) Uani 1 1 d .
N1 N 0.3743(3) 0.25940(16) 0.69825(11) 0.0385(6) Uani 1 1 d .
N2 N 0.6330(3) 0.13111(16) 0.72123(11) 0.0355(5) Uani 1 1 d .
N3 N 0.6025(3) 0.11799(16) 0.59080(10) 0.0345(5) Uani 1 1 d .
C1 C 0.1309(4) 0.2865(2) 0.48767(17) 0.0510(8) Uani 1 1 d .
C2 C 0.2204(4) 0.2692(2) 0.55888(14) 0.0412(7) Uani 1 1 d .
C3 C 0.1479(4) 0.2884(2) 0.60650(16) 0.0479(8) Uani 1 1 d .
H3 H 0.0413 0.3043 0.5935 0.057 Uiso 1 1 calc R
C4 C 0.2220(4) 0.2863(2) 0.67526(15) 0.0427(7) Uani 1 1 d .
C5 C 0.1361(5) 0.3186(3) 0.71954(18) 0.0568(9) Uani 1 1 d .
H5 H 0.0299 0.3346 0.7040 0.068 Uiso 1 1 calc R
C6 C 0.2087(6) 0.3262(3) 0.78524(18) 0.0645(11) Uani 1 1 d .
H6 H 0.1513 0.3444 0.8146 0.077 Uiso 1 1 calc R
C7 C 0.3662(5) 0.3067(3) 0.80705(18) 0.0640(10) Uani 1 1 d .
H7 H 0.4193 0.3152 0.8509 0.077 Uiso 1 1 calc R
C8 C 0.4448(5) 0.2743(2) 0.76274(16) 0.0519(8) Uani 1 1 d .
H8 H 0.5524 0.2619 0.7778 0.062 Uiso 1 1 calc R
C9 C 0.1649(5) -0.0096(3) 0.67110(18) 0.0612(10) Uani 1 1 d .
C10 C 0.3223(4) 0.0406(2) 0.68518(14) 0.0395(7) Uani 1 1 d .
C11 C 0.4284(4) 0.0279(3) 0.74313(15) 0.0502(8) Uani 1 1 d .
H11 H 0.3972 -0.0082 0.7746 0.060 Uiso 1 1 calc R
C12 C 0.5854(4) 0.0655(2) 0.76030(13) 0.0410(7) Uani 1 1 d .
C13 C 0.6941(4) 0.0336(3) 0.81799(16) 0.0521(8) Uani 1 1 d .
H13 H 0.6607 -0.0091 0.8455 0.063 Uiso 1 1 calc R
C14 C 0.8468(5) 0.0638(3) 0.83435(17) 0.0584(9) Uani 1 1 d .
H14 H 0.9175 0.0423 0.8726 0.070 Uiso 1 1 calc R
C15 C 0.8945(4) 0.1270(3) 0.79309(18) 0.0591(9) Uani 1 1 d .
H15 H 0.9986 0.1481 0.8026 0.071 Uiso 1 1 calc R
C16 C 0.7865(4) 0.1582(2) 0.73789(16) 0.0479(8) Uani 1 1 d .
H16 H 0.8204 0.2004 0.7102 0.057 Uiso 1 1 calc R
C17 C 0.6871(5) 0.4306(2) 0.59037(18) 0.0523(8) Uani 1 1 d .
C18 C 0.6625(4) 0.3240(2) 0.59551(14) 0.0400(7) Uani 1 1 d .
C19 C 0.6908(4) 0.2655(2) 0.54926(15) 0.0452(7) Uani 1 1 d .
H19 H 0.7207 0.2935 0.5143 0.054 Uiso 1 1 calc R
C20 C 0.6780(4) 0.1621(2) 0.55008(13) 0.0385(7) Uani 1 1 d .
C21 C 0.7495(4) 0.1058(2) 0.51052(15) 0.0493(8) Uani 1 1 d .
H21 H 0.7993 0.1359 0.4821 0.059 Uiso 1 1 calc R
C22 C 0.7469(4) 0.0077(2) 0.51317(15) 0.0501(8) Uani 1 1 d .
H22 H 0.7939 -0.0290 0.4866 0.060 Uiso 1 1 calc R
C23 C 0.6740(4) -0.0359(2) 0.55572(15) 0.0462(8) Uani 1 1 d .
H23 H 0.6723 -0.1026 0.5591 0.055 Uiso 1 1 calc R
C24 C 0.6038(4) 0.0209(2) 0.59310(14) 0.0403(7) Uani 1 1 d .
H24 H 0.5542 -0.0091 0.6217 0.048 Uiso 1 1 calc R

loop_
_atom_site_aniso_label
_atom_site_aniso_U_11
_atom_site_aniso_U_22
_atom_site_aniso_U_33
_atom_site_aniso_U_23
_atom_site_aniso_U_13
_atom_site_aniso_U_12
Co1 0.0320(2) 0.0357(2) 0.02918(18) -0.00150(15) 0.00860(14) -0.00211(15)
F1 0.109(2) 0.165(3) 0.0616(15) 0.0234(16) 0.0076(14) 0.086(2)
F2 0.117(2) 0.0838(17) 0.0675(16) -0.0083(13) -0.0244(15) -0.0126(15)
F3 0.087(2) 0.134(2) 0.0619(15) 0.0424(15) 0.0087(13) -0.0200(16)
F4 0.151(3) 0.220(4) 0.102(2) -0.092(2) 0.072(2) -0.146(3)
F5 0.052(2) 0.160(3) 0.238(5) -0.019(3) 0.041(2) -0.025(2)
F6 0.112(3) 0.225(4) 0.0826(19) 0.048(2) 0.0080(17) -0.110(3)
F7 0.0842(19) 0.0583(13) 0.111(2) 0.0175(13) 0.0332(15) 0.0219(12)
F8 0.149(3) 0.0508(12) 0.0943(18) 0.0092(11) 0.0757(18) -0.0148(13)
F9 0.0922(19) 0.0589(13) 0.0839(16) -0.0060(11) 0.0055(14) -0.0304(12)
O1 0.0356(13) 0.0530(12) 0.0339(10) 0.0064(8) 0.0088(8) 0.0032(9)
O2 0.0355(12) 0.0427(10) 0.0322(9) -0.0031(8) 0.0082(8) -0.0076(8)
O3 0.0493(14) 0.0398(11) 0.0405(11) -0.0033(8) 0.0152(9) -0.0118(9)
N1 0.0430(16) 0.0365(12) 0.0373(13) -0.0048(10) 0.0129(11) 0.0004(10)
N2 0.0334(15) 0.0415(13) 0.0322(11) -0.0017(9) 0.0093(10) 0.0003(10)
N3 0.0327(14) 0.0409(12) 0.0298(11) -0.0015(9) 0.0083(9) -0.0025(10)
C1 0.048(2) 0.0525(19) 0.0493(18) 0.0100(14) 0.0066(15) 0.0044(14)
C2 0.040(2) 0.0381(15) 0.0412(16) 0.0051(12) 0.0034(13) -0.0012(12)
C3 0.037(2) 0.0573(19) 0.0497(18) 0.0031(14) 0.0116(14) 0.0081(13)
C4 0.043(2) 0.0376(15) 0.0504(17) 0.0003(12) 0.0176(14) 0.0027(12)
C5 0.052(2) 0.059(2) 0.065(2) -0.0022(16) 0.0251(17) 0.0089(16)
C6 0.081(3) 0.066(2) 0.056(2) -0.0093(17) 0.034(2) 0.012(2)
C7 0.076(3) 0.068(2) 0.0483(19) -0.0151(17) 0.0172(18) 0.014(2)
C8 0.056(2) 0.0533(18) 0.0442(17) -0.0144(14) 0.0093(15) 0.0079(15)
C9 0.048(3) 0.089(3) 0.051(2) -0.0033(18) 0.0205(17) -0.023(2)
C10 0.0395(19) 0.0456(16) 0.0376(15) -0.0027(12) 0.0176(13) -0.0087(12)
C11 0.054(2) 0.060(2) 0.0394(17) 0.0039(13) 0.0164(15) -0.0152(16)
C12 0.045(2) 0.0467(16) 0.0317(14) -0.0002(11) 0.0116(12) 0.0022(13)
C13 0.055(2) 0.060(2) 0.0376(16) 0.0078(14) 0.0051(14) 0.0048(16)
C14 0.054(2) 0.068(2) 0.0439(18) -0.0001(16) -0.0053(16) 0.0115(17)
C15 0.035(2) 0.074(2) 0.061(2) -0.0031(18) -0.0002(16) -0.0020(16)
C16 0.036(2) 0.0562(18) 0.0488(18) 0.0000(14) 0.0060(14) -0.0035(13)
C17 0.057(2) 0.0446(17) 0.059(2) 0.0059(15) 0.0200(17) -0.0018(15)
C18 0.0334(18) 0.0433(16) 0.0430(15) 0.0040(12) 0.0096(12) -0.0049(12)
C19 0.049(2) 0.0487(17) 0.0420(16) 0.0027(13) 0.0190(14) -0.0072(14)
C20 0.0361(19) 0.0486(16) 0.0319(13) -0.0022(11) 0.0106(12) -0.0048(12)
C21 0.053(2) 0.061(2) 0.0416(17) -0.0058(14) 0.0254(15) -0.0058(15)
C22 0.056(2) 0.057(2) 0.0407(17) -0.0136(14) 0.0178(15) 0.0020(15)
C23 0.051(2) 0.0457(17) 0.0411(16) -0.0027(13) 0.0113(14) 0.0039(14)
C24 0.046(2) 0.0408(15) 0.0353(15) -0.0004(11) 0.0124(13) 0.0004(12)

loop_
_atom_type_symbol
_atom_type_description
_atom_type_scat_dispersion_real
_atom_type_scat_dispersion_imag
_atom_type_scat_source
C C 0.0033 0.0016 'International Tables Vol C Tables 4.2.6.8 and 6.1.1.4'
H H 0.0000 0.0000 'International Tables Vol C Tables 4.2.6.8 and 6.1.1.4'
Co Co 0.3494 0.9721 'International Tables Vol C Tables 4.2.6.8 and 6.1.1.4'
F F 0.0171 0.0103 'International Tables Vol C Tables 4.2.6.8 and 6.1.1.4'
N N 0.0061 0.0033 'International Tables Vol C Tables 4.2.6.8 and 6.1.1.4'
O O 0.0106 0.0060 'International Tables Vol C Tables 4.2.6.8 and 6.1.1.4'

loop_
_geom_angle_atom_site_label_1
_geom_angle_atom_site_label_2
_geom_angle_atom_site_label_3
_geom_angle
O2 Co1 O1 85.31(9)
O2 Co1 O3 171.60(9)
O1 Co1 O3 88.25(9)
O2 Co1 N3 91.66(9)
O1 Co1 N3 86.29(9)
O3 Co1 N3 93.31(10)
O2 Co1 N2 93.86(9)
O1 Co1 N2 173.50(9)
O3 Co1 N2 93.14(10)
N3 Co1 N2 87.29(10)
O2 Co1 N1 87.68(9)
O1 Co1 N1 94.50(10)
O3 Co1 N1 87.44(10)
N3 Co1 N1 178.93(10)
N2 Co1 N1 91.91(10)
C2 O1 Co1 121.70(18)
C10 O2 Co1 121.81(18)
C18 O3 Co1 118.11(18)
C4 N1 C8 117.9(3)
C4 N1 Co1 122.3(2)
C8 N1 Co1 119.6(2)
C16 N2 C12 117.9(3)
C16 N2 Co1 118.9(2)
C12 N2 Co1 123.2(2)
C24 N3 C20 118.2(2)
C24 N3 Co1 119.24(19)
C20 N3 Co1 122.58(19)
F3 C1 F1 108.3(3)
F3 C1 F2 104.0(3)
F1 C1 F2 105.2(3)
F3 C1 C2 112.9(3)
F1 C1 C2 114.2(3)
F2 C1 C2 111.5(3)
O1 C2 C3 129.6(3)
O1 C2 C1 111.5(3)
C3 C2 C1 118.9(3)
C2 C3 C4 125.2(3)
C2 C3 H3 117.4
C4 C3 H3 117.4
N1 C4 C5 119.8(3)
N1 C4 C3 121.1(3)
C5 C4 C3 119.0(3)
C6 C5 C4 120.3(4)
C6 C5 H5 119.8
C4 C5 H5 119.8
C7 C6 C5 119.2(3)
C7 C6 H6 120.4
C5 C6 H6 120.4
C6 C7 C8 118.6(3)
C6 C7 H7 120.7
C8 C7 H7 120.7
N1 C8 C7 123.7(3)
N1 C8 H8 118.1
C7 C8 H8 118.1
F4 C9 F6 109.7(4)
F4 C9 F5 102.4(4)
F6 C9 F5 102.6(4)
F4 C9 C10 114.8(3)
F6 C9 C10 114.8(3)
F5 C9 C10 111.2(3)
O2 C10 C11 128.3(3)
O2 C10 C9 111.6(3)
C11 C10 C9 120.1(3)
C10 C11 C12 125.2(3)
C10 C11 H11 117.4
C12 C11 H11 117.4
N2 C12 C13 119.2(3)
N2 C12 C11 121.1(3)
C13 C12 C11 119.7(3)
C14 C13 C12 121.5(3)
C14 C13 H13 119.2
C12 C13 H13 119.2
C13 C14 C15 118.6(3)
C13 C14 H14 120.7
C15 C14 H14 120.7
C16 C15 C14 119.0(4)
C16 C15 H15 120.5
C14 C15 H15 120.5
N2 C16 C15 123.7(3)
N2 C16 H16 118.1
C15 C16 H16 118.1
F7 C17 F8 106.7(3)
F7 C17 F9 104.8(3)
F8 C17 F9 106.7(3)
F7 C17 C18 112.4(3)
F8 C17 C18 113.6(3)
F9 C17 C18 112.1(3)
O3 C18 C19 128.2(3)
O3 C18 C17 112.7(3)
C19 C18 C17 119.1(3)
C18 C19 C20 124.4(3)
C18 C19 H19 117.8
C20 C19 H19 117.8
N3 C20 C21 119.4(3)
N3 C20 C19 120.6(3)
C21 C20 C19 119.9(3)
C22 C21 C20 121.1(3)
C22 C21 H21 119.4
C20 C21 H21 119.4
C21 C22 C23 118.9(3)
C21 C22 H22 120.6
C23 C22 H22 120.6
C24 C23 C22 118.6(3)
C24 C23 H23 120.7
C22 C23 H23 120.7
N3 C24 C23 123.8(3)
N3 C24 H24 118.1
C23 C24 H24 118.1

loop_
_geom_bond_atom_site_label_1
_geom_bond_atom_site_label_2
_geom_bond_distance
Co1 O2 1.8858(19)
Co1 O1 1.889(2)
Co1 O3 1.896(2)
Co1 N3 1.954(2)
Co1 N2 1.963(2)
Co1 N1 1.969(2)
F1 C1 1.307(4)
F2 C1 1.328(4)
F3 C1 1.306(4)
F4 C9 1.255(4)
F5 C9 1.332(6)
F6 C9 1.296(4)
F7 C17 1.324(4)
F8 C17 1.331(4)
F9 C17 1.332(4)
O1 C2 1.288(4)
O2 C10 1.303(3)
O3 C18 1.314(4)
N1 C4 1.350(4)
N1 C8 1.357(4)
N2 C16 1.353(4)
N2 C12 1.366(4)
N3 C24 1.350(4)
N3 C20 1.360(4)
C1 C2 1.523(4)
C2 C3 1.349(5)
C3 C4 1.428(4)
C3 H3 0.9300
C4 C5 1.418(5)
C5 C6 1.372(5)
C5 H5 0.9300
C6 C7 1.365(6)
C6 H6 0.9300
C7 C8 1.375(5)
C7 H7 0.9300
C8 H8 0.9300
C9 C10 1.506(5)
C10 C11 1.342(4)
C11 C12 1.428(5)
C11 H11 0.9300
C12 C13 1.408(4)
C13 C14 1.359(5)
C13 H13 0.9300
C14 C15 1.377(6)
C14 H14 0.9300
C15 C16 1.367(5)
C15 H15 0.9300
C16 H16 0.9300
C17 C18 1.505(4)
C18 C19 1.343(4)
C19 C20 1.442(4)
C19 H19 0.9300
C20 C21 1.406(4)
C21 C22 1.365(5)
C21 H21 0.9300
C22 C23 1.372(5)
C22 H22 0.9300
C23 C24 1.371(4)
C23 H23 0.9300
C24 H24 0.9300

loop_
_geom_torsion_atom_site_label_1
_geom_torsion_atom_site_label_2
_geom_torsion_atom_site_label_3
_geom_torsion_atom_site_label_4
_geom_torsion
O2 Co1 O1 C2 66.5(2)
O3 Co1 O1 C2 -108.1(2)
N3 Co1 O1 C2 158.4(2)
N1 Co1 O1 C2 -20.8(2)
O1 Co1 O2 C10 -159.6(2)
N3 Co1 O2 C10 114.2(2)
N2 Co1 O2 C10 26.8(2)
N1 Co1 O2 C10 -64.9(2)
O1 Co1 O3 C18 -48.7(2)
N3 Co1 O3 C18 37.5(2)
N2 Co1 O3 C18 124.9(2)
N1 Co1 O3 C18 -143.3(2)
O2 Co1 N1 C4 -60.1(2)
O1 Co1 N1 C4 25.0(2)
O3 Co1 N1 C4 113.1(2)
N2 Co1 N1 C4 -153.9(2)
O2 Co1 N1 C8 114.0(2)
O1 Co1 N1 C8 -160.8(2)
O3 Co1 N1 C8 -72.8(2)
N2 Co1 N1 C8 20.3(3)
O2 Co1 N2 C16 160.8(2)
O3 Co1 N2 C16 -23.8(2)
N3 Co1 N2 C16 69.3(2)
N1 Co1 N2 C16 -111.4(2)
O2 Co1 N2 C12 -20.6(2)
O3 Co1 N2 C12 154.8(2)
N3 Co1 N2 C12 -112.1(2)
N1 Co1 N2 C12 67.2(2)
O2 Co1 N3 C24 -32.4(2)
O1 Co1 N3 C24 -117.6(2)
O3 Co1 N3 C24 154.4(2)
N2 Co1 N3 C24 61.4(2)
O2 Co1 N3 C20 145.9(2)
O1 Co1 N3 C20 60.8(2)
O3 Co1 N3 C20 -27.3(2)
N2 Co1 N3 C20 -120.3(2)
Co1 O1 C2 C3 8.7(5)
Co1 O1 C2 C1 -170.57(19)
F3 C1 C2 O1 -41.5(4)
F1 C1 C2 O1 -165.8(3)
F2 C1 C2 O1 75.2(4)
F3 C1 C2 C3 139.1(3)
F1 C1 C2 C3 14.8(5)
F2 C1 C2 C3 -104.2(4)
O1 C2 C3 C4 8.2(6)
C1 C2 C3 C4 -172.5(3)
C8 N1 C4 C5 -7.0(4)
Co1 N1 C4 C5 167.2(2)
C8 N1 C4 C3 169.1(3)
Co1 N1 C4 C3 -16.7(4)
C2 C3 C4 N1 -3.2(5)
C2 C3 C4 C5 173.0(3)
N1 C4 C5 C6 2.6(5)
C3 C4 C5 C6 -173.6(3)
C4 C5 C6 C7 3.0(6)
C5 C6 C7 C8 -3.9(6)
C4 N1 C8 C7 6.3(5)
Co1 N1 C8 C7 -168.1(3)
C6 C7 C8 N1 -0.7(6)
Co1 O2 C10 C11 -20.2(4)
Co1 O2 C10 C9 161.8(2)
F4 C9 C10 O2 50.5(5)
F6 C9 C10 O2 179.0(4)
F5 C9 C10 O2 -65.1(4)
F4 C9 C10 C11 -127.7(5)
F6 C9 C10 C11 0.8(6)
F5 C9 C10 C11 116.7(4)
O2 C10 C11 C12 -3.0(6)
C9 C10 C11 C12 174.9(3)
C16 N2 C12 C13 4.0(4)
Co1 N2 C12 C13 -174.6(2)
C16 N2 C12 C11 -175.1(3)
Co1 N2 C12 C11 6.2(4)
C10 C11 C12 N2 10.2(5)
C10 C11 C12 C13 -169.0(3)
N2 C12 C13 C14 -2.6(5)
C11 C12 C13 C14 176.6(3)
C12 C13 C14 C15 0.0(5)
C13 C14 C15 C16 1.0(6)
C12 N2 C16 C15 -3.2(5)
Co1 N2 C16 C15 175.5(3)
C14 C15 C16 N2 0.6(6)
Co1 O3 C18 C19 -30.2(4)
Co1 O3 C18 C17 150.9(2)
F7 C17 C18 O3 -60.5(4)
F8 C17 C18 O3 178.2(3)
F9 C17 C18 O3 57.2(4)
F7 C17 C18 C19 120.4(4)
F8 C17 C18 C19 -0.8(5)
F9 C17 C18 C19 -121.8(4)
O3 C18 C19 C20 -1.5(6)
C17 C18 C19 C20 177.3(3)
C24 N3 C20 C21 2.1(4)
Co1 N3 C20 C21 -176.3(2)
C24 N3 C20 C19 -175.3(3)
Co1 N3 C20 C19 6.4(4)
C18 C19 C20 N3 14.6(5)
C18 C19 C20 C21 -162.8(3)
N3 C20 C21 C22 -1.2(5)
C19 C20 C21 C22 176.2(3)
C20 C21 C22 C23 -0.5(5)
C21 C22 C23 C24 1.2(5)
C20 N3 C24 C23 -1.4(4)
Co1 N3 C24 C23 177.0(2)
C22 C23 C24 N3 -0.3(5)
